data_7240788
loop_
_publ_author_name
'Rani, Jyoti'
'Arora, Ashim'
'Ahmed, J. Irshad'
'Adhikari, Debashis'
'Natarajan, Palani'
'Venugopalan, P.'
'Patra, Ranjan'

_publ_section_title
;
 Nature of Fluorine Interactions in &#x2018;Wheel and Axle&#x2019;
 Topology Based Hexa-Coordinated Sn(IV)-Porphyrins: An Experimental and
 Theoretical Analysis
;
_journal_name_full CrystEngComm
_journal_paper_doi 10.1039/D0CE00333F
_journal_year 2020
_chemical_formula_sum 'C54 H24 F10 N8 O4 Sn'
_chemical_formula_weight 1157.50
_chemical_name_common Penta-fluorobenzoate-tin-porphrin
_space_group_crystal_system triclinic
_space_group_IT_number 2
_space_group_name_Hall '-P 1'
_space_group_name_H-M_alt 'P -1'
_atom_sites_solution_hydrogens geom
_audit_creation_method SHELXL-2018/3
_audit_update_record
;
2018-06-02 deposited with the CCDC.	2020-06-26 downloaded from the CCDC.
;
_cell_angle_alpha 60.769(5)
_cell_angle_beta 89.027(3)
_cell_angle_gamma 86.065(4)
_cell_formula_units_Z 1
_cell_length_a 8.7422(3)
_cell_length_b 12.1360(7)
_cell_length_c 12.4046(5)
_cell_measurement_reflns_used 12589
_cell_measurement_temperature 293(2)
_cell_measurement_theta_max 27.394
_cell_measurement_theta_min 3.2910
_cell_volume 1145.57(11)
_computing_cell_refinement 'CrysAlisPro 1.171.39.33c (Rigaku OD, 2017)'
_computing_data_collection 'CrysAlisPro 1.171.39.33c (Rigaku OD, 2017)'
_computing_data_reduction 'CrysAlisPro 1.171.39.33c (Rigaku OD, 2017)'
_computing_molecular_graphics SHELX
_computing_structure_refinement 'SHELXL-2018/3 (Sheldrick, 2018)'
_computing_structure_solution 'SHELXT 2014/5 (Sheldrick, 2014)'
_diffrn_ambient_temperature 293(2)
_diffrn_measured_fraction_theta_full 0.998
_diffrn_measured_fraction_theta_max 0.998
_diffrn_measurement_device_type 'SuperNova (Mo) X-ray Source'
_diffrn_measurement_method '\w scans'
_diffrn_radiation_type MoK\a
_diffrn_radiation_wavelength 0.71073
_diffrn_reflns_av_R_equivalents 0.0436
_diffrn_reflns_av_unetI/netI 0.0417
_diffrn_reflns_Laue_measured_fraction_full 0.998
_diffrn_reflns_Laue_measured_fraction_max 0.998
_diffrn_reflns_limit_h_max 10
_diffrn_reflns_limit_h_min -10
_diffrn_reflns_limit_k_max 14
_diffrn_reflns_limit_k_min -14
_diffrn_reflns_limit_l_max 15
_diffrn_reflns_limit_l_min -15
_diffrn_reflns_number 15679
_diffrn_reflns_point_group_measured_fraction_full 0.998
_diffrn_reflns_point_group_measured_fraction_max 0.998
_diffrn_reflns_theta_full 25.242
_diffrn_reflns_theta_max 25.998
_diffrn_reflns_theta_min 3.103
_diffrn_source 'micro-focus sealed X-ray tube'
_exptl_absorpt_coefficient_mu 0.659
_exptl_absorpt_correction_T_max 1.00
_exptl_absorpt_correction_T_min 0.60726
_exptl_absorpt_correction_type multi-scan
_exptl_absorpt_process_details
;
CrysAlisPro 1.171.39.33c (Rigaku Oxford Diffraction, 2017)
Empirical absorption correction using spherical harmonics,
 implemented in SCALE3 ABSPACK scaling algorithm.
;
_exptl_crystal_colour Purple
_exptl_crystal_density_diffrn 1.678
_exptl_crystal_description block
_exptl_crystal_F_000 576
_exptl_crystal_size_max 0.24
_exptl_crystal_size_mid 0.18
_exptl_crystal_size_min 0.16
_refine_diff_density_max 0.716
_refine_diff_density_min -0.609
_refine_diff_density_rms 0.081
_refine_ls_extinction_method none
_refine_ls_goodness_of_fit_ref 1.059
_refine_ls_hydrogen_treatment constr
_refine_ls_matrix_type full
_refine_ls_number_parameters 349
_refine_ls_number_reflns 4491
_refine_ls_number_restraints 0
_refine_ls_restrained_S_all 1.059
_refine_ls_R_factor_all 0.0441
_refine_ls_R_factor_gt 0.0428
_refine_ls_shift/su_max 0.000
_refine_ls_shift/su_mean 0.000
_refine_ls_structure_factor_coef Fsqd
_refine_ls_weighting_details 'w=1/[\s^2^(Fo^2^)+(0.0617P)^2^+0.8784P] where P=(Fo^2^+2Fc^2^)/3'
_refine_ls_weighting_scheme calc
_refine_ls_wR_factor_gt 0.1104
_refine_ls_wR_factor_ref 0.1116
_reflns_Friedel_coverage 0.000
_reflns_number_gt 4361
_reflns_number_total 4491
_reflns_threshold_expression 'I > 2\s(I)'
_cod_data_source_file d0ce00333f2.cif
_cod_data_source_block shelx_CCDC2
_cod_original_cell_volume 1145.57(10)
_cod_database_code 7240788
_shelx_shelxl_version_number 2018/3
_shelx_space_group_comment
;
The symmetry employed for this shelxl refinement is uniquely defined
by the following loop, which should always be used as a source of
symmetry information in preference to the above space-group names.
They are only intended as comments.
;

loop_
_space_group_symop_operation_xyz
'x, y, z'
'-x, -y, -z'

loop_
_atom_site_label
_atom_site_type_symbol
_atom_site_fract_x
_atom_site_fract_y
_atom_site_fract_z
_atom_site_U_iso_or_equiv
_atom_site_adp_type
_atom_site_occupancy
_atom_site_site_symmetry_order
_atom_site_calc_flag
_atom_site_refinement_flags_posn
_atom_site_refinement_flags_adp
_atom_site_refinement_flags_occupancy
_atom_site_disorder_assembly
_atom_site_disorder_group
Sn1 Sn 0.000000 0.500000 0.500000 0.02971(12) Uani 1 2 d S . P . .
F1 F -0.0456(4) 0.7187(3) 0.6863(3) 0.1050(11) Uani 1 1 d . . . . .
F2 F 0.0335(7) 0.8378(4) 0.8083(3) 0.1472(18) Uani 1 1 d . . . . .
F3 F 0.2503(6) 1.0051(4) 0.7201(4) 0.1399(17) Uani 1 1 d . . . . .
F4 F 0.3652(5) 1.0743(4) 0.4917(5) 0.1450(18) Uani 1 1 d . . . . .
F5 F 0.2905(4) 0.9543(3) 0.3711(3) 0.1060(11) Uani 1 1 d . . . . .
O1 O 0.0993(3) 0.6399(2) 0.5230(2) 0.0433(6) Uani 1 1 d . . . . .
O2 O 0.0321(5) 0.8212(3) 0.3536(3) 0.0851(11) Uani 1 1 d . . . . .
N1 N -0.0552(3) 0.4231(2) 0.6860(2) 0.0339(6) Uani 1 1 d . . . . .
N2 N 0.2113(3) 0.3955(2) 0.5488(2) 0.0332(6) Uani 1 1 d . . . . .
N3 N 0.3705(5) -0.0111(4) 1.1207(3) 0.0791(13) Uani 1 1 d . . . . .
N4 N 0.6636(5) 0.3847(4) 0.1352(4) 0.0697(11) Uani 1 1 d . . . . .
C1 C -0.1841(4) 0.4564(3) 0.7318(3) 0.0361(7) Uani 1 1 d . . . . .
C2 C -0.1714(5) 0.3874(4) 0.8634(3) 0.0496(9) Uani 1 1 d . . . . .
H2A H -0.242035 0.391861 0.918288 0.060 Uiso 1 1 calc R U . . .
C3 C -0.0393(5) 0.3148(4) 0.8938(3) 0.0515(10) Uani 1 1 d . . . . .
H3B H -0.003299 0.259641 0.973827 0.062 Uiso 1 1 calc R U . . .
C4 C 0.0365(4) 0.3360(3) 0.7834(3) 0.0371(7) Uani 1 1 d . . . . .
C5 C 0.1794(4) 0.2817(3) 0.7750(3) 0.0358(7) Uani 1 1 d . . . . .
C6 C 0.2605(4) 0.3085(3) 0.6676(3) 0.0335(7) Uani 1 1 d . . . . .
C7 C 0.4045(4) 0.2508(3) 0.6601(3) 0.0394(8) Uani 1 1 d . . . . .
H7A H 0.464172 0.189803 0.726566 0.047 Uiso 1 1 calc R U . . .
C8 C 0.4392(4) 0.3000(3) 0.5399(3) 0.0415(8) Uani 1 1 d . . . . .
H8A H 0.527045 0.278595 0.508911 0.050 Uiso 1 1 calc R U . . .
C9 C 0.3180(4) 0.3910(3) 0.4679(3) 0.0343(7) Uani 1 1 d . . . . .
C10 C 0.3056(4) 0.4578(3) 0.3388(3) 0.0346(7) Uani 1 1 d . . . . .
C11 C 0.2497(4) 0.1799(3) 0.8951(3) 0.0410(8) Uani 1 1 d . . . . .
C12 C 0.1909(5) 0.0652(4) 0.9546(4) 0.0785(16) Uani 1 1 d . . . . .
H12A H 0.109025 0.047507 0.919907 0.094 Uiso 1 1 calc R U . . .
C13 C 0.2537(7) -0.0255(5) 1.0674(5) 0.099(2) Uani 1 1 d . . . . .
H13A H 0.208695 -0.102492 1.107883 0.119 Uiso 1 1 calc R U . . .
C14 C 0.4306(8) 0.0979(5) 1.0609(5) 0.094(2) Uani 1 1 d . . . . .
H14A H 0.516799 0.110456 1.095443 0.112 Uiso 1 1 calc R U . . .
C15 C 0.3734(7) 0.1967(4) 0.9486(5) 0.0810(17) Uani 1 1 d . . . . .
H15A H 0.419529 0.273217 0.910754 0.097 Uiso 1 1 calc R U . . .
C16 C 0.4306(4) 0.4314(3) 0.2690(3) 0.0362(7) Uani 1 1 d . . . . .
C17 C 0.5785(4) 0.4616(4) 0.2718(4) 0.0490(9) Uani 1 1 d . . . . .
H17A H 0.604291 0.497937 0.319280 0.059 Uiso 1 1 calc R U . . .
C18 C 0.6886(5) 0.4373(4) 0.2034(4) 0.0630(11) Uani 1 1 d . . . . .
H18A H 0.787500 0.459943 0.205890 0.076 Uiso 1 1 calc R U . . .
C19 C 0.5220(6) 0.3558(5) 0.1334(5) 0.0716(13) Uani 1 1 d . . . . .
H19A H 0.500205 0.319551 0.084918 0.086 Uiso 1 1 calc R U . . .
C20 C 0.4025(5) 0.3754(4) 0.1986(4) 0.0560(10) Uani 1 1 d . . . . .
H20A H 0.305046 0.351023 0.194817 0.067 Uiso 1 1 calc R U . . .
C21 C 0.0801(5) 0.7611(4) 0.4584(4) 0.0517(9) Uani 1 1 d . . . . .
C22 C 0.1206(5) 0.8300(4) 0.5271(4) 0.0494(9) Uani 1 1 d . . . . .
C23 C 0.0585(6) 0.8046(4) 0.6372(4) 0.0642(12) Uani 1 1 d . . . . .
C24 C 0.0986(8) 0.8653(5) 0.7024(5) 0.0818(16) Uani 1 1 d . . . . .
C25 C 0.2075(8) 0.9529(5) 0.6530(6) 0.0842(17) Uani 1 1 d . . . . .
C26 C 0.2661(6) 0.9835(5) 0.5407(6) 0.0817(16) Uani 1 1 d . . . . .
C27 C 0.2249(6) 0.9212(5) 0.4816(5) 0.0673(12) Uani 1 1 d . . . . .

loop_
_atom_site_aniso_label
_atom_site_aniso_U_11
_atom_site_aniso_U_22
_atom_site_aniso_U_33
_atom_site_aniso_U_23
_atom_site_aniso_U_13
_atom_site_aniso_U_12
Sn1 0.03451(19) 0.03058(18) 0.01811(16) -0.00825(12) -0.00631(11) 0.00740(12)
F1 0.127(3) 0.101(2) 0.096(2) -0.053(2) 0.054(2) -0.043(2)
F2 0.258(6) 0.130(3) 0.064(2) -0.058(2) 0.026(3) -0.002(3)
F3 0.186(4) 0.126(3) 0.159(4) -0.112(3) -0.068(3) 0.025(3)
F4 0.132(3) 0.125(3) 0.223(5) -0.115(4) 0.030(3) -0.060(3)
F5 0.123(3) 0.098(2) 0.107(3) -0.055(2) 0.049(2) -0.042(2)
O1 0.0503(14) 0.0364(13) 0.0404(13) -0.0169(11) -0.0119(11) 0.0023(10)
O2 0.136(3) 0.0560(19) 0.0514(19) -0.0159(16) -0.034(2) -0.0049(19)
N1 0.0368(14) 0.0343(14) 0.0209(12) -0.0074(11) -0.0046(11) 0.0103(11)
N2 0.0361(14) 0.0351(14) 0.0206(12) -0.0087(11) -0.0067(10) 0.0088(11)
N3 0.094(3) 0.073(3) 0.0352(19) -0.0044(19) -0.011(2) 0.038(2)
N4 0.059(2) 0.083(3) 0.060(2) -0.033(2) 0.0087(19) 0.018(2)
C1 0.0367(17) 0.0400(18) 0.0253(16) -0.0121(14) -0.0015(13) 0.0060(14)
C2 0.053(2) 0.059(2) 0.0239(17) -0.0131(16) 0.0007(15) 0.0162(18)
C3 0.058(2) 0.057(2) 0.0218(16) -0.0082(16) -0.0052(16) 0.0195(18)
C4 0.0458(19) 0.0378(17) 0.0185(14) -0.0075(13) -0.0072(13) 0.0073(14)
C5 0.0439(18) 0.0339(17) 0.0224(15) -0.0091(13) -0.0111(13) 0.0074(14)
C6 0.0371(17) 0.0310(16) 0.0248(15) -0.0087(13) -0.0100(13) 0.0076(13)
C7 0.0411(18) 0.0355(17) 0.0311(17) -0.0096(14) -0.0098(14) 0.0112(14)
C8 0.0386(18) 0.0441(19) 0.0358(18) -0.0165(15) -0.0065(15) 0.0122(15)
C9 0.0365(17) 0.0325(16) 0.0299(16) -0.0129(13) -0.0019(13) 0.0043(13)
C10 0.0376(17) 0.0350(17) 0.0267(15) -0.0121(13) -0.0018(13) 0.0027(13)
C11 0.047(2) 0.0407(19) 0.0221(15) -0.0073(14) -0.0079(14) 0.0159(15)
C12 0.060(3) 0.062(3) 0.059(3) 0.014(2) -0.014(2) -0.002(2)
C13 0.079(4) 0.074(4) 0.065(3) 0.027(3) -0.010(3) 0.004(3)
C14 0.138(5) 0.078(4) 0.067(3) -0.042(3) -0.070(4) 0.046(4)
C15 0.124(4) 0.044(2) 0.064(3) -0.020(2) -0.060(3) 0.019(3)
C16 0.0399(18) 0.0340(17) 0.0265(16) -0.0093(13) -0.0020(13) 0.0061(13)
C17 0.047(2) 0.050(2) 0.048(2) -0.0224(18) 0.0033(17) -0.0018(17)
C18 0.045(2) 0.069(3) 0.063(3) -0.024(2) 0.007(2) 0.002(2)
C19 0.084(4) 0.085(3) 0.065(3) -0.053(3) 0.000(3) 0.010(3)
C20 0.053(2) 0.070(3) 0.054(2) -0.038(2) -0.0004(19) 0.000(2)
C21 0.058(2) 0.048(2) 0.045(2) -0.0196(18) -0.0102(18) 0.0004(18)
C22 0.053(2) 0.044(2) 0.047(2) -0.0194(17) -0.0117(18) 0.0053(17)
C23 0.084(3) 0.053(2) 0.049(2) -0.019(2) 0.006(2) -0.001(2)
C24 0.125(5) 0.072(3) 0.049(3) -0.033(3) -0.012(3) 0.019(3)
C25 0.109(4) 0.065(3) 0.089(4) -0.047(3) -0.040(3) 0.015(3)
C26 0.081(4) 0.069(3) 0.112(5) -0.056(3) -0.005(3) -0.012(3)
C27 0.067(3) 0.066(3) 0.078(3) -0.042(3) 0.010(2) -0.010(2)

loop_
_atom_type_symbol
_atom_type_description
_atom_type_scat_dispersion_real
_atom_type_scat_dispersion_imag
_atom_type_scat_source
C C 0.0033 0.0016 'International Tables Vol C Tables 4.2.6.8 and 6.1.1.4'
H H 0.0000 0.0000 'International Tables Vol C Tables 4.2.6.8 and 6.1.1.4'
F F 0.0171 0.0103 'International Tables Vol C Tables 4.2.6.8 and 6.1.1.4'
N N 0.0061 0.0033 'International Tables Vol C Tables 4.2.6.8 and 6.1.1.4'
O O 0.0106 0.0060 'International Tables Vol C Tables 4.2.6.8 and 6.1.1.4'
Sn Sn -0.6537 1.4246 'International Tables Vol C Tables 4.2.6.8 and 6.1.1.4'

loop_
_geom_angle_atom_site_label_1
_geom_angle_atom_site_label_2
_geom_angle_atom_site_label_3
_geom_angle
_geom_angle_site_symmetry_1
_geom_angle_site_symmetry_3
_geom_angle_publ_flag
N1 Sn1 N1 180.0 2_566 . ?
N1 Sn1 N2 89.68(10) 2_566 . ?
N1 Sn1 N2 90.32(10) . . ?
N1 Sn1 N2 90.32(10) 2_566 2_566 ?
N1 Sn1 N2 89.68(10) . 2_566 ?
N2 Sn1 N2 180.00(7) . 2_566 ?
N1 Sn1 O1 94.68(10) 2_566 . ?
N1 Sn1 O1 85.32(10) . . ?
N2 Sn1 O1 88.61(10) . . ?
N2 Sn1 O1 91.39(10) 2_566 . ?
N1 Sn1 O1 85.32(10) 2_566 2_566 ?
N1 Sn1 O1 94.68(10) . 2_566 ?
N2 Sn1 O1 91.39(10) . 2_566 ?
N2 Sn1 O1 88.61(10) 2_566 2_566 ?
O1 Sn1 O1 180.0 . 2_566 ?
C21 O1 Sn1 129.6(2) . . ?
C4 N1 C1 108.9(3) . . ?
C4 N1 Sn1 125.2(2) . . ?
C1 N1 Sn1 125.9(2) . . ?
C9 N2 C6 108.2(3) . . ?
C9 N2 Sn1 125.8(2) . . ?
C6 N2 Sn1 125.6(2) . . ?
C13 N3 C14 115.8(4) . . ?
C19 N4 C18 115.5(4) . . ?
N1 C1 C10 125.9(3) . 2_566 ?
N1 C1 C2 107.5(3) . . ?
C10 C1 C2 126.6(3) 2_566 . ?
C3 C2 C1 107.8(3) . . ?
C3 C2 H2A 126.1 . . ?
C1 C2 H2A 126.1 . . ?
C2 C3 C4 108.8(3) . . ?
C2 C3 H3B 125.6 . . ?
C4 C3 H3B 125.6 . . ?
N1 C4 C5 126.2(3) . . ?
N1 C4 C3 107.1(3) . . ?
C5 C4 C3 126.7(3) . . ?
C4 C5 C6 127.4(3) . . ?
C4 C5 C11 115.6(3) . . ?
C6 C5 C11 117.0(3) . . ?
N2 C6 C5 125.2(3) . . ?
N2 C6 C7 108.0(3) . . ?
C5 C6 C7 126.8(3) . . ?
C8 C7 C6 107.9(3) . . ?
C8 C7 H7A 126.0 . . ?
C6 C7 H7A 126.0 . . ?
C7 C8 C9 108.4(3) . . ?
C7 C8 H8A 125.8 . . ?
C9 C8 H8A 125.8 . . ?
N2 C9 C10 126.1(3) . . ?
N2 C9 C8 107.5(3) . . ?
C10 C9 C8 126.3(3) . . ?
C9 C10 C1 126.3(3) . 2_566 ?
C9 C10 C16 117.0(3) . . ?
C1 C10 C16 116.6(3) 2_566 . ?
C12 C11 C15 116.9(4) . . ?
C12 C11 C5 120.3(4) . . ?
C15 C11 C5 122.7(4) . . ?
C11 C12 C13 119.3(5) . . ?
C11 C12 H12A 120.3 . . ?
C13 C12 H12A 120.3 . . ?
N3 C13 C12 124.7(5) . . ?
N3 C13 H13A 117.6 . . ?
C12 C13 H13A 117.6 . . ?
N3 C14 C15 124.0(5) . . ?
N3 C14 H14A 118.0 . . ?
C15 C14 H14A 118.0 . . ?
C11 C15 C14 119.2(5) . . ?
C11 C15 H15A 120.4 . . ?
C14 C15 H15A 120.4 . . ?
C17 C16 C20 116.7(3) . . ?
C17 C16 C10 121.9(3) . . ?
C20 C16 C10 121.3(3) . . ?
C16 C17 C18 119.4(4) . . ?
C16 C17 H17A 120.3 . . ?
C18 C17 H17A 120.3 . . ?
N4 C18 C17 124.7(4) . . ?
N4 C18 H18A 117.7 . . ?
C17 C18 H18A 117.7 . . ?
N4 C19 C20 124.8(4) . . ?
N4 C19 H19A 117.6 . . ?
C20 C19 H19A 117.6 . . ?
C16 C20 C19 118.9(4) . . ?
C16 C20 H20A 120.5 . . ?
C19 C20 H20A 120.5 . . ?
O2 C21 O1 126.6(4) . . ?
O2 C21 C22 119.4(4) . . ?
O1 C21 C22 113.9(3) . . ?
C23 C22 C27 116.1(4) . . ?
C23 C22 C21 122.5(4) . . ?
C27 C22 C21 121.4(4) . . ?
F1 C23 C22 119.5(4) . . ?
F1 C23 C24 117.8(5) . . ?
C22 C23 C24 122.7(5) . . ?
F2 C24 C25 121.9(5) . . ?
F2 C24 C23 120.1(6) . . ?
C25 C24 C23 118.1(5) . . ?
F3 C25 C26 122.8(6) . . ?
F3 C25 C24 117.1(6) . . ?
C26 C25 C24 120.1(5) . . ?
F4 C26 C27 121.6(6) . . ?
F4 C26 C25 118.8(5) . . ?
C27 C26 C25 119.6(5) . . ?
C26 C27 F5 116.6(5) . . ?
C26 C27 C22 123.3(5) . . ?
F5 C27 C22 120.1(4) . . ?

loop_
_geom_bond_atom_site_label_1
_geom_bond_atom_site_label_2
_geom_bond_distance
_geom_bond_site_symmetry_2
_geom_bond_publ_flag
Sn1 N1 2.086(2) 2_566 ?
Sn1 N1 2.086(2) . ?
Sn1 N2 2.086(2) . ?
Sn1 N2 2.086(2) 2_566 ?
Sn1 O1 2.098(2) . ?
Sn1 O1 2.098(2) 2_566 ?
F1 C23 1.333(5) . ?
F2 C24 1.316(6) . ?
F3 C25 1.337(6) . ?
F4 C26 1.340(6) . ?
F5 C27 1.354(6) . ?
O1 C21 1.286(5) . ?
O2 C21 1.204(5) . ?
N1 C4 1.374(4) . ?
N1 C1 1.377(4) . ?
N2 C9 1.377(4) . ?
N2 C6 1.382(4) . ?
N3 C13 1.292(7) . ?
N3 C14 1.304(7) . ?
N4 C19 1.313(6) . ?
N4 C18 1.314(6) . ?
C1 C10 1.402(4) 2_566 ?
C1 C2 1.428(4) . ?
C2 C3 1.343(5) . ?
C2 H2A 0.9300 . ?
C3 C4 1.425(5) . ?
C3 H3B 0.9300 . ?
C4 C5 1.399(5) . ?
C5 C6 1.399(5) . ?
C5 C11 1.501(4) . ?
C6 C7 1.423(5) . ?
C7 C8 1.346(5) . ?
C7 H7A 0.9300 . ?
C8 C9 1.431(4) . ?
C8 H8A 0.9300 . ?
C9 C10 1.400(4) . ?
C10 C16 1.496(4) . ?
C11 C12 1.352(6) . ?
C11 C15 1.356(6) . ?
C12 C13 1.382(6) . ?
C12 H12A 0.9300 . ?
C13 H13A 0.9300 . ?
C14 C15 1.392(6) . ?
C14 H14A 0.9300 . ?
C15 H15A 0.9300 . ?
C16 C17 1.373(5) . ?
C16 C20 1.376(5) . ?
C17 C18 1.382(6) . ?
C17 H17A 0.9300 . ?
C18 H18A 0.9300 . ?
C19 C20 1.388(6) . ?
C19 H19A 0.9300 . ?
C20 H20A 0.9300 . ?
C21 C22 1.516(5) . ?
C22 C23 1.357(6) . ?
C22 C27 1.373(6) . ?
C23 C24 1.396(7) . ?
C24 C25 1.376(8) . ?
C25 C26 1.356(8) . ?
C26 C27 1.352(7) . ?

loop_
_geom_torsion_atom_site_label_1
_geom_torsion_atom_site_label_2
_geom_torsion_atom_site_label_3
_geom_torsion_atom_site_label_4
_geom_torsion
_geom_torsion_site_symmetry_1
_geom_torsion_site_symmetry_2
_geom_torsion_site_symmetry_3
_geom_torsion_site_symmetry_4
_geom_torsion_publ_flag
C4 N1 C1 C10 -179.5(3) . . . 2_566 ?
Sn1 N1 C1 C10 4.2(5) . . . 2_566 ?
C4 N1 C1 C2 0.2(4) . . . . ?
Sn1 N1 C1 C2 -176.1(2) . . . . ?
N1 C1 C2 C3 -0.5(4) . . . . ?
C10 C1 C2 C3 179.2(4) 2_566 . . . ?
C1 C2 C3 C4 0.6(5) . . . . ?
C1 N1 C4 C5 -178.2(3) . . . . ?
Sn1 N1 C4 C5 -1.9(5) . . . . ?
C1 N1 C4 C3 0.1(4) . . . . ?
Sn1 N1 C4 C3 176.4(2) . . . . ?
C2 C3 C4 N1 -0.4(5) . . . . ?
C2 C3 C4 C5 177.9(4) . . . . ?
N1 C4 C5 C6 3.1(6) . . . . ?
C3 C4 C5 C6 -174.9(4) . . . . ?
N1 C4 C5 C11 -174.5(3) . . . . ?
C3 C4 C5 C11 7.5(5) . . . . ?
C9 N2 C6 C5 -177.2(3) . . . . ?
Sn1 N2 C6 C5 -3.7(5) . . . . ?
C9 N2 C6 C7 1.6(4) . . . . ?
Sn1 N2 C6 C7 175.2(2) . . . . ?
C4 C5 C6 N2 -0.1(6) . . . . ?
C11 C5 C6 N2 177.5(3) . . . . ?
C4 C5 C6 C7 -178.7(3) . . . . ?
C11 C5 C6 C7 -1.1(5) . . . . ?
N2 C6 C7 C8 -1.2(4) . . . . ?
C5 C6 C7 C8 177.6(3) . . . . ?
C6 C7 C8 C9 0.3(4) . . . . ?
C6 N2 C9 C10 175.1(3) . . . . ?
Sn1 N2 C9 C10 1.6(5) . . . . ?
C6 N2 C9 C8 -1.4(4) . . . . ?
Sn1 N2 C9 C8 -175.0(2) . . . . ?
C7 C8 C9 N2 0.7(4) . . . . ?
C7 C8 C9 C10 -175.8(3) . . . . ?
N2 C9 C10 C1 1.6(6) . . . 2_566 ?
C8 C9 C10 C1 177.6(3) . . . 2_566 ?
N2 C9 C10 C16 -175.7(3) . . . . ?
C8 C9 C10 C16 0.2(5) . . . . ?
C4 C5 C11 C12 71.8(5) . . . . ?
C6 C5 C11 C12 -106.0(5) . . . . ?
C4 C5 C11 C15 -108.7(5) . . . . ?
C6 C5 C11 C15 73.4(5) . . . . ?
C15 C11 C12 C13 3.0(8) . . . . ?
C5 C11 C12 C13 -177.5(5) . . . . ?
C14 N3 C13 C12 -0.1(10) . . . . ?
C11 C12 C13 N3 -2.4(10) . . . . ?
C13 N3 C14 C15 2.0(9) . . . . ?
C12 C11 C15 C14 -1.3(8) . . . . ?
C5 C11 C15 C14 179.3(5) . . . . ?
N3 C14 C15 C11 -1.3(9) . . . . ?
C9 C10 C16 C17 -65.6(4) . . . . ?
C1 C10 C16 C17 116.8(4) 2_566 . . . ?
C9 C10 C16 C20 114.4(4) . . . . ?
C1 C10 C16 C20 -63.2(5) 2_566 . . . ?
C20 C16 C17 C18 1.4(5) . . . . ?
C10 C16 C17 C18 -178.7(4) . . . . ?
C19 N4 C18 C17 0.8(7) . . . . ?
C16 C17 C18 N4 -1.0(7) . . . . ?
C18 N4 C19 C20 -1.0(8) . . . . ?
C17 C16 C20 C19 -1.5(6) . . . . ?
C10 C16 C20 C19 178.5(4) . . . . ?
N4 C19 C20 C16 1.4(8) . . . . ?
Sn1 O1 C21 O2 -20.5(7) . . . . ?
Sn1 O1 C21 C22 157.9(3) . . . . ?
O2 C21 C22 C23 124.2(5) . . . . ?
O1 C21 C22 C23 -54.4(5) . . . . ?
O2 C21 C22 C27 -56.7(6) . . . . ?
O1 C21 C22 C27 124.7(4) . . . . ?
C27 C22 C23 F1 178.9(4) . . . . ?
C21 C22 C23 F1 -2.0(7) . . . . ?
C27 C22 C23 C24 -1.0(7) . . . . ?
C21 C22 C23 C24 178.2(4) . . . . ?
F1 C23 C24 F2 -0.5(8) . . . . ?
C22 C23 C24 F2 179.3(5) . . . . ?
F1 C23 C24 C25 179.2(5) . . . . ?
C22 C23 C24 C25 -1.0(8) . . . . ?
F2 C24 C25 F3 3.1(8) . . . . ?
C23 C24 C25 F3 -176.6(5) . . . . ?
F2 C24 C25 C26 -176.5(6) . . . . ?
C23 C24 C25 C26 3.8(8) . . . . ?
F3 C25 C26 F4 -3.4(9) . . . . ?
C24 C25 C26 F4 176.2(5) . . . . ?
F3 C25 C26 C27 175.7(5) . . . . ?
C24 C25 C26 C27 -4.6(9) . . . . ?
F4 C26 C27 F5 0.7(8) . . . . ?
C25 C26 C27 F5 -178.4(5) . . . . ?
F4 C26 C27 C22 -178.2(5) . . . . ?
C25 C26 C27 C22 2.7(9) . . . . ?
C23 C22 C27 C26 0.1(7) . . . . ?
C21 C22 C27 C26 -179.0(5) . . . . ?
C23 C22 C27 F5 -178.7(4) . . . . ?
C21 C22 C27 F5 2.1(7) . . . . ?
